data_2208789
loop_
_publ_author_name
'Zheng, Peng-Wu'
'Qiu, Qiao-Mei'
'Lin, Yu-Yan'
'Liu, Ke-Fan'

_publ_section_title
;
 <i>N</i>,<i>N</i>'-Bis(2,6-dichlorobenzylidene)hydrazine
;
_journal_coeditor_code BH2015
_journal_issue 5
_journal_name_full 'Acta Crystallographica Section E'
_journal_page_first o1913
_journal_page_last o1914
_journal_paper_doi 10.1107/S1600536806012918
_journal_volume 62
_journal_year 2006
_chemical_formula_iupac 'C14 H8 Cl4 N2'
_chemical_formula_moiety 'C14 H8 Cl4 N2'
_chemical_formula_sum 'C14 H8 Cl4 N2'
_chemical_formula_weight 346.02
_chemical_melting_point 428.5(5)
_chemical_name_systematic
;
N,N'-Bis(2,6-dichlorobenzylidene)hydrazine
;
_space_group_IT_number 14
_symmetry_cell_setting monoclinic
_symmetry_space_group_name_Hall '-P 2yn'
_symmetry_space_group_name_H-M 'P 1 21/n 1'
_atom_sites_solution_hydrogens geom
_atom_sites_solution_primary direct
_atom_sites_solution_secondary difmap
_cell_angle_alpha 90.00
_cell_angle_beta 94.008(12)
_cell_angle_gamma 90.00
_cell_formula_units_Z 4
_cell_length_a 4.265(3)
_cell_length_b 13.548(9)
_cell_length_c 25.593(17)
_cell_measurement_reflns_used 2167
_cell_measurement_temperature 294(2)
_cell_measurement_theta_max 25.41
_cell_measurement_theta_min 2.83
_cell_volume 1475.2(17)
_computing_cell_refinement 'SAINT (Bruker, 1997)'
_computing_data_collection 'SMART (Bruker, 1997)'
_computing_data_reduction SAINT
_computing_molecular_graphics 'SHELXTL (Bruker, 1997)'
_computing_publication_material SHELXTL
_computing_structure_refinement 'SHELXL97 (Sheldrick, 1997)'
_computing_structure_solution 'SHELXS97 (Sheldrick, 1997)'
_diffrn_ambient_temperature 294(2)
_diffrn_measured_fraction_theta_full 0.987
_diffrn_measured_fraction_theta_max 0.987
_diffrn_measurement_device_type 'Bruker SMART CCD area-detector'
_diffrn_measurement_method '\f and \w'
_diffrn_radiation_monochromator graphite
_diffrn_radiation_source 'fine-focus sealed tube'
_diffrn_radiation_type 'Mo K\a'
_diffrn_radiation_wavelength 0.71073
_diffrn_reflns_av_R_equivalents 0.0412
_diffrn_reflns_av_sigmaI/netI 0.0497
_diffrn_reflns_limit_h_max 5
_diffrn_reflns_limit_h_min -5
_diffrn_reflns_limit_k_max 16
_diffrn_reflns_limit_k_min -16
_diffrn_reflns_limit_l_max 31
_diffrn_reflns_limit_l_min -31
_diffrn_reflns_number 8021
_diffrn_reflns_theta_full 26.32
_diffrn_reflns_theta_max 26.32
_diffrn_reflns_theta_min 1.60
_diffrn_standards_decay_% 0
_diffrn_standards_interval_count 0
_diffrn_standards_interval_time 0
_diffrn_standards_number 0
_exptl_absorpt_coefficient_mu 0.791
_exptl_absorpt_correction_T_max 0.954
_exptl_absorpt_correction_T_min 0.902
_exptl_absorpt_correction_type multi-scan
_exptl_absorpt_process_details '(SADABS; Sheldrick, 1996)'
_exptl_crystal_colour 'light yellow'
_exptl_crystal_density_diffrn 1.558
_exptl_crystal_density_method 'not measured'
_exptl_crystal_description block
_exptl_crystal_F_000 696
_exptl_crystal_size_max 0.20
_exptl_crystal_size_mid 0.10
_exptl_crystal_size_min 0.06
_refine_diff_density_max 0.284
_refine_diff_density_min -0.336
_refine_ls_extinction_method none
_refine_ls_goodness_of_fit_ref 0.993
_refine_ls_hydrogen_treatment constr
_refine_ls_matrix_type full
_refine_ls_number_parameters 181
_refine_ls_number_reflns 2999
_refine_ls_number_restraints 0
_refine_ls_restrained_S_all 0.993
_refine_ls_R_factor_all 0.0912
_refine_ls_R_factor_gt 0.0396
_refine_ls_shift/su_max 0.000
_refine_ls_shift/su_mean 0.000
_refine_ls_structure_factor_coef Fsqd
_refine_ls_weighting_details 'calc w=1/[\s^2^(Fo^2^)+(0.0382P)^2^+0.7304P] where P=(Fo^2^+2Fc^2^)/3'
_refine_ls_weighting_scheme calc
_refine_ls_wR_factor_gt 0.0832
_refine_ls_wR_factor_ref 0.1051
_reflns_number_gt 1718
_reflns_number_total 2999
_reflns_threshold_expression I>2\s(I)
_cod_data_source_file bh2015.cif
_cod_data_source_block I
_cod_depositor_comments
;
The following automatic conversions were performed:

'_chemical_melting_point' value '428-429' was changed to '428.5(5)' -
the average value was taken and precision was estimated.

Automatic conversion script
Id: cif_fix_values 1646 2011-03-28 12:23:43Z adriana 

The following automatic conversions were performed:

'_chemical_melting_point' value '428-429' was changed to '428.5(5)' -
the average value was taken and precision was estimated.

Automatic conversion script
Id: cif_fix_values 1715 2011-07-08 13:25:40Z adriana 
;
_cod_original_sg_symbol_H-M 'P 21/n'
_cod_database_code 2208789
_cod_database_fobs_code 2208789

loop_
_symmetry_equiv_pos_as_xyz
'x, y, z'
'-x+1/2, y+1/2, -z+1/2'
'-x, -y, -z'
'x-1/2, -y-1/2, z-1/2'

loop_
_atom_site_type_symbol
_atom_site_label
_atom_site_fract_x
_atom_site_fract_y
_atom_site_fract_z
_atom_site_U_iso_or_equiv
_atom_site_adp_type
_atom_site_calc_flag
_atom_site_refinement_flags
_atom_site_occupancy
Cl Cl1 0.3727(2) 0.10137(7) -0.03267(4) 0.0727(3) Uani d . 1
Cl Cl2 -0.2341(2) 0.38720(6) 0.07086(3) 0.0637(3) Uani d . 1
Cl Cl3 0.3099(2) -0.09400(7) 0.16006(3) 0.0674(3) Uani d . 1
Cl Cl4 -0.3065(2) 0.16937(6) 0.27618(3) 0.0631(3) Uani d . 1
N N1 -0.0261(6) 0.1810(2) 0.10135(10) 0.0582(8) Uani d . 1
N N2 0.1116(6) 0.1243(2) 0.14383(10) 0.0589(8) Uani d . 1
C C1 0.1699(6) 0.2120(2) -0.03094(11) 0.0410(7) Uani d . 1
C C2 0.1070(7) 0.2617(2) -0.07756(11) 0.0478(8) Uani d . 1
H H2 0.1782 0.2370 -0.1085 0.057 Uiso calc R 1
C C3 -0.0605(7) 0.3473(2) -0.07783(12) 0.0535(8) Uani d . 1
H H3 -0.1039 0.3810 -0.1092 0.064 Uiso calc R 1
C C4 -0.1662(7) 0.3844(2) -0.03221(12) 0.0502(8) Uani d . 1
H H4 -0.2808 0.4428 -0.0326 0.060 Uiso calc R 1
C C5 -0.1005(6) 0.3340(2) 0.01445(11) 0.0404(7) Uani d . 1
C C6 0.0689(6) 0.2463(2) 0.01691(10) 0.0348(6) Uani d . 1
C C7 0.1552(7) 0.1912(2) 0.06552(11) 0.0431(7) Uani d . 1
H H7 0.3539 0.1628 0.0697 0.052 Uiso calc R 1
C C8 -0.0837(7) 0.0967(2) 0.17452(11) 0.0424(7) Uani d . 1
H H8 -0.2923 0.1159 0.1682 0.051 Uiso calc R 1
C C9 0.0030(6) 0.0344(2) 0.22064(10) 0.0343(6) Uani d . 1
C C10 0.1758(6) -0.0529(2) 0.21880(11) 0.0418(7) Uani d . 1
C C11 0.2390(7) -0.1112(2) 0.26281(13) 0.0559(9) Uani d . 1
H H11 0.3525 -0.1695 0.2604 0.067 Uiso calc R 1
C C12 0.1327(8) -0.0823(3) 0.31005(13) 0.0620(10) Uani d . 1
H H12 0.1757 -0.1212 0.3396 0.074 Uiso calc R 1
C C13 -0.0353(8) 0.0028(3) 0.31381(11) 0.0548(9) Uani d . 1
H H13 -0.1068 0.0220 0.3458 0.066 Uiso calc R 1
C C14 -0.0981(6) 0.0602(2) 0.26964(11) 0.0410(7) Uani d . 1

loop_
_atom_site_aniso_label
_atom_site_aniso_U_11
_atom_site_aniso_U_22
_atom_site_aniso_U_33
_atom_site_aniso_U_12
_atom_site_aniso_U_13
_atom_site_aniso_U_23
Cl1 0.0921(7) 0.0608(6) 0.0679(6) 0.0290(5) 0.0233(5) 0.0027(5)
Cl2 0.0845(6) 0.0597(5) 0.0487(5) 0.0134(5) 0.0182(4) -0.0083(4)
Cl3 0.0770(6) 0.0687(6) 0.0572(5) 0.0102(5) 0.0092(5) -0.0159(4)
Cl4 0.0701(6) 0.0583(5) 0.0633(6) -0.0002(4) 0.0214(4) -0.0063(4)
N1 0.0434(15) 0.086(2) 0.0463(16) 0.0101(14) 0.0086(13) 0.0325(15)
N2 0.0390(15) 0.093(2) 0.0449(15) 0.0052(15) 0.0037(12) 0.0341(15)
C1 0.0411(16) 0.0426(17) 0.0394(17) 0.0025(14) 0.0045(13) 0.0008(14)
C2 0.0556(19) 0.059(2) 0.0291(16) -0.0027(17) 0.0070(14) 0.0011(15)
C3 0.064(2) 0.062(2) 0.0344(17) 0.0029(18) -0.0002(15) 0.0183(16)
C4 0.056(2) 0.0442(18) 0.0505(19) 0.0073(16) 0.0012(16) 0.0125(16)
C5 0.0414(16) 0.0443(17) 0.0357(16) -0.0010(14) 0.0044(13) 0.0008(14)
C6 0.0322(15) 0.0397(16) 0.0324(15) -0.0011(13) 0.0020(12) 0.0056(13)
C7 0.0362(16) 0.0548(19) 0.0383(17) 0.0046(14) 0.0020(14) 0.0118(14)
C8 0.0340(15) 0.0555(19) 0.0378(16) 0.0005(14) 0.0027(13) 0.0073(14)
C9 0.0300(14) 0.0439(17) 0.0287(15) -0.0080(13) 0.0007(12) 0.0036(13)
C10 0.0375(16) 0.0482(18) 0.0394(17) -0.0074(14) -0.0001(13) -0.0006(14)
C11 0.054(2) 0.0478(19) 0.065(2) -0.0007(16) -0.0025(17) 0.0124(17)
C12 0.063(2) 0.077(3) 0.045(2) -0.008(2) -0.0027(17) 0.0270(19)
C13 0.059(2) 0.074(2) 0.0315(17) -0.0167(19) 0.0042(15) 0.0066(17)
C14 0.0390(16) 0.0426(17) 0.0414(17) -0.0128(13) 0.0039(14) 0.0013(14)

loop_
_atom_type_symbol
_atom_type_description
_atom_type_scat_dispersion_real
_atom_type_scat_dispersion_imag
_atom_type_scat_source
C C 0.0033 0.0016 'International Tables Vol C Tables 4.2.6.8 and 6.1.1.4'
H H 0.0000 0.0000 'International Tables Vol C Tables 4.2.6.8 and 6.1.1.4'
N N 0.0061 0.0033 'International Tables Vol C Tables 4.2.6.8 and 6.1.1.4'
Cl Cl 0.1484 0.1585 'International Tables Vol C Tables 4.2.6.8 and 6.1.1.4'

loop_
_geom_angle_atom_site_label_1
_geom_angle_atom_site_label_2
_geom_angle_atom_site_label_3
_geom_angle
_geom_angle_publ_flag
C7 N1 N2 112.2(2) yes
C8 N2 N1 112.7(2) yes
C2 C1 C6 122.6(3) ?
C2 C1 Cl1 117.9(2) ?
C6 C1 Cl1 119.5(2) ?
C3 C2 C1 119.3(3) ?
C3 C2 H2 120.3 ?
C1 C2 H2 120.3 ?
C2 C3 C4 120.6(3) ?
C2 C3 H3 119.7 ?
C4 C3 H3 119.7 ?
C3 C4 C5 119.5(3) ?
C3 C4 H4 120.2 ?
C5 C4 H4 120.2 ?
C4 C5 C6 122.2(3) ?
C4 C5 Cl2 116.8(2) ?
C6 C5 Cl2 121.0(2) ?
C5 C6 C1 115.7(2) ?
C5 C6 C7 124.7(2) ?
C1 C6 C7 119.6(2) ?
N1 C7 C6 123.0(3) ?
N1 C7 H7 118.5 ?
C6 C7 H7 118.5 ?
N2 C8 C9 122.4(3) ?
N2 C8 H8 118.8 ?
C9 C8 H8 118.8 ?
C10 C9 C14 116.0(3) ?
C10 C9 C8 124.1(2) ?
C14 C9 C8 119.9(3) ?
C11 C10 C9 121.9(3) ?
C11 C10 Cl3 117.6(3) ?
C9 C10 Cl3 120.5(2) ?
C12 C11 C10 119.6(3) ?
C12 C11 H11 120.2 ?
C10 C11 H11 120.2 ?
C13 C12 C11 120.6(3) ?
C13 C12 H12 119.7 ?
C11 C12 H12 119.7 ?
C12 C13 C14 119.4(3) ?
C12 C13 H13 120.3 ?
C14 C13 H13 120.3 ?
C13 C14 C9 122.6(3) ?
C13 C14 Cl4 118.1(2) ?
C9 C14 Cl4 119.4(2) ?

loop_
_geom_bond_atom_site_label_1
_geom_bond_atom_site_label_2
_geom_bond_distance
_geom_bond_publ_flag
Cl1 C1 1.732(3) yes
Cl2 C5 1.745(3) yes
Cl3 C10 1.737(3) yes
Cl4 C14 1.739(3) yes
N1 C7 1.248(3) yes
N1 N2 1.424(3) yes
N2 C8 1.242(3) yes
C1 C2 1.380(4) ?
C1 C6 1.405(4) ?
C2 C3 1.362(4) ?
C2 H2 0.9300 ?
C3 C4 1.375(4) ?
C3 H3 0.9300 ?
C4 C5 1.387(4) ?
C4 H4 0.9300 ?
C5 C6 1.390(4) ?
C6 C7 1.475(4) ?
C7 H7 0.9300 ?
C8 C9 1.476(4) ?
C8 H8 0.9300 ?
C9 C10 1.396(4) ?
C9 C14 1.399(4) ?
C10 C11 1.387(4) ?
C11 C12 1.378(5) ?
C11 H11 0.9300 ?
C12 C13 1.365(5) ?
C12 H12 0.9300 ?
C13 C14 1.383(4) ?
C13 H13 0.9300 ?

loop_
_geom_hbond_atom_site_label_D
_geom_hbond_atom_site_label_H
_geom_hbond_atom_site_label_A
_geom_hbond_site_symmetry_A
_geom_hbond_distance_DH
_geom_hbond_distance_HA
_geom_hbond_distance_DA
_geom_hbond_angle_DHA
_geom_hbond_publ_flag
C8 H8 N2 1_455 0.930 2.578 3.487(3) 166 yes

loop_
_geom_torsion_atom_site_label_1
_geom_torsion_atom_site_label_2
_geom_torsion_atom_site_label_3
_geom_torsion_atom_site_label_4
_geom_torsion
_geom_torsion_publ_flag
C7 N1 N2 C8 -166.3(3) yes
C6 C1 C2 C3 -0.3(4) ?
Cl1 C1 C2 C3 178.0(2) ?
C1 C2 C3 C4 0.1(5) ?
C2 C3 C4 C5 0.1(5) ?
C3 C4 C5 C6 -0.2(5) ?
C3 C4 C5 Cl2 178.5(2) ?
C4 C5 C6 C1 0.1(4) ?
Cl2 C5 C6 C1 -178.6(2) ?
C4 C5 C6 C7 177.8(3) ?
Cl2 C5 C6 C7 -0.8(4) ?
C2 C1 C6 C5 0.2(4) ?
Cl1 C1 C6 C5 -178.0(2) ?
C2 C1 C6 C7 -177.7(3) ?
Cl1 C1 C6 C7 4.1(4) ?
N2 N1 C7 C6 179.6(3) ?
C5 C6 C7 N1 39.9(5) ?
C1 C6 C7 N1 -142.4(3) ?
N1 N2 C8 C9 178.1(3) ?
N2 C8 C9 C10 -50.5(4) ?
N2 C8 C9 C14 131.7(3) ?
C14 C9 C10 C11 1.0(4) ?
C8 C9 C10 C11 -177.0(3) ?
C14 C9 C10 Cl3 179.0(2) ?
C8 C9 C10 Cl3 1.1(4) ?
C9 C10 C11 C12 -0.8(5) ?
Cl3 C10 C11 C12 -178.9(2) ?
C10 C11 C12 C13 0.3(5) ?
C11 C12 C13 C14 0.0(5) ?
C12 C13 C14 C9 0.3(5) ?
C12 C13 C14 Cl4 -178.8(2) ?
C10 C9 C14 C13 -0.7(4) ?
C8 C9 C14 C13 177.3(3) ?
C10 C9 C14 Cl4 178.40(19) ?
C8 C9 C14 Cl4 -3.6(4) ?

loop_
_cod_related_entry_id
_cod_related_entry_database
_cod_related_entry_code
1 ChemSpider 7933330
